data_2017792
loop_
_publ_author_name
'Atria, Ana Mar\'ia'
'Garland, Maria Teresa'
'Baggio, Ricardo'

_publ_section_title
;
 2,6-Diamino-9<i>H</i>-purine monohydrate and
 bis(2,6-diamino-9<i>H</i>-purin-1-ium) 2-(2-carboxylatophenyl)acetate
 heptahydrate: two simple structures with very complex hydrogen-bonding
 schemes
;
_journal_issue 11
_journal_name_full 'Acta Crystallographica Section C'
_journal_page_first o547
_journal_page_last o552
_journal_paper_doi 10.1107/S0108270110035985
_journal_volume 66
_journal_year 2010
_chemical_formula_iupac 'C5 H6 N6 , H2 O'
_chemical_formula_moiety 'C5 H6 N6 , H2 O'
_chemical_formula_sum 'C5 H8 N6 O'
_chemical_formula_weight 168.17
_chemical_name_systematic
;
2,6-Diamino-9<i>H</i>-purine monohydrate
;
_space_group_IT_number 2
_symmetry_cell_setting triclinic
_symmetry_space_group_name_Hall '-P 1'
_symmetry_space_group_name_H-M 'P -1'
_atom_sites_solution_hydrogens geom
_atom_sites_solution_primary direct
_atom_sites_solution_secondary difmap
_audit_creation_method SHELXL97
_cell_angle_alpha 99.089(4)
_cell_angle_beta 98.029(3)
_cell_angle_gamma 101.331(4)
_cell_formula_units_Z 2
_cell_length_a 6.9331(15)
_cell_length_b 7.1079(16)
_cell_length_c 7.5564(17)
_cell_measurement_reflns_used 1887
_cell_measurement_temperature 298(2)
_cell_measurement_theta_max 25.68
_cell_measurement_theta_min 3.12
_cell_volume 354.89(14)
_computing_cell_refinement 'SAINT-NT (Bruker, 2002)'
_computing_data_collection 'SMART-NT (Bruker, 2001)'
_computing_data_reduction 'SAINT-NT (Bruker, 2002)'
_computing_molecular_graphics 'SHELXTL-NT (Sheldrick, 2008)'
_computing_publication_material
;
SHELXTL-NT (Sheldrick, 2008) and PLATON (Spek, 2009)
;
_computing_structure_refinement 'SHELXL97 (Sheldrick, 2008)'
_computing_structure_solution 'SHELXS97 (Sheldrick, 2008)'
_diffrn_ambient_temperature 298(2)
_diffrn_measured_fraction_theta_full 0.988
_diffrn_measured_fraction_theta_max 0.898
_diffrn_measurement_device_type 'Bruker SMART CCD area-detector'
_diffrn_measurement_method '\f and \w'
_diffrn_radiation_monochromator graphite
_diffrn_radiation_source 'fine-focus sealed tube'
_diffrn_radiation_type MoK\a
_diffrn_radiation_wavelength 0.71073
_diffrn_reflns_av_R_equivalents 0.0110
_diffrn_reflns_av_sigmaI/netI 0.0192
_diffrn_reflns_limit_h_max 8
_diffrn_reflns_limit_h_min -9
_diffrn_reflns_limit_k_max 9
_diffrn_reflns_limit_k_min -9
_diffrn_reflns_limit_l_max 9
_diffrn_reflns_limit_l_min -9
_diffrn_reflns_number 2992
_diffrn_reflns_theta_full 26.00
_diffrn_reflns_theta_max 27.86
_diffrn_reflns_theta_min 2.77
_diffrn_standards_number 0
_exptl_absorpt_coefficient_mu 0.120
_exptl_absorpt_correction_T_max 0.99
_exptl_absorpt_correction_T_min 0.96
_exptl_absorpt_correction_type multi-scan
_exptl_absorpt_process_details '(SADABS in SAINT-NT; Bruker, 2002)'
_exptl_crystal_colour colourless
_exptl_crystal_density_diffrn 1.574
_exptl_crystal_density_method 'not measured'
_exptl_crystal_description plate
_exptl_crystal_F_000 176
_exptl_crystal_size_max 0.28
_exptl_crystal_size_mid 0.25
_exptl_crystal_size_min 0.08
_refine_diff_density_max 0.337
_refine_diff_density_min -0.355
_refine_ls_extinction_method none
_refine_ls_goodness_of_fit_ref 1.025
_refine_ls_hydrogen_treatment constr
_refine_ls_matrix_type full
_refine_ls_number_parameters 109
_refine_ls_number_reflns 1521
_refine_ls_number_restraints 0
_refine_ls_restrained_S_all 1.025
_refine_ls_R_factor_all 0.0559
_refine_ls_R_factor_gt 0.0470
_refine_ls_shift/su_max 0.000
_refine_ls_shift/su_mean 0.000
_refine_ls_structure_factor_coef Fsqd
_refine_ls_weighting_details 'calc w=1/[\s^2^(Fo^2^)+(0.0622P)^2^+0.1765P] where P=(Fo^2^+2Fc^2^)/3'
_refine_ls_weighting_scheme calc
_refine_ls_wR_factor_gt 0.1177
_refine_ls_wR_factor_ref 0.1268
_reflns_number_gt 1280
_reflns_number_total 1521
_reflns_threshold_expression I>2\s(I)
_cod_data_source_file dn3149.cif
_cod_data_source_block I
_cod_database_code 2017792
_cod_database_fobs_code 2017792

loop_
_symmetry_equiv_pos_as_xyz
'x, y, z'
'-x, -y, -z'

loop_
_atom_site_type_symbol
_atom_site_label
_atom_site_fract_x
_atom_site_fract_y
_atom_site_fract_z
_atom_site_U_iso_or_equiv
_atom_site_adp_type
_atom_site_calc_flag
_atom_site_refinement_flags
_atom_site_occupancy
_atom_site_disorder_assembly
_atom_site_disorder_group
C C1 0.3620(3) 0.2931(3) 0.7865(2) 0.0361(4) Uani d . 1 . .
H H1A 0.3500 0.3314 0.9072 0.038(5) Uiso d R 1 . .
C C2 0.4791(2) 0.2560(2) 0.5406(2) 0.0286(4) Uani d . 1 . .
C C3 0.5899(2) 0.2490(2) 0.3984(2) 0.0296(4) Uani d . 1 . .
C C4 0.3081(2) 0.0475(2) 0.2101(2) 0.0295(4) Uani d . 1 . .
C C5 0.2831(2) 0.1508(2) 0.4993(2) 0.0279(4) Uani d . 1 . .
N N1 0.2095(2) 0.1767(2) 0.65794(19) 0.0332(4) Uani d . 1 . .
H H1 0.0957 0.1177 0.6732 0.040 Uiso d R 1 . .
N N2 0.5270(2) 0.3460(2) 0.7230(2) 0.0338(4) Uani d . 1 . .
N N3 0.5019(2) 0.1444(2) 0.23351(19) 0.0308(4) Uani d . 1 . .
N N4 0.1883(2) 0.0441(2) 0.33584(19) 0.0306(4) Uani d . 1 . .
N N5 0.7835(2) 0.3421(2) 0.4228(2) 0.0422(4) Uani d . 1 . .
H H5B 0.8414 0.3447 0.3310 0.051 Uiso d R 1 . .
H H5A 0.8384 0.4038 0.5294 0.051 Uiso d R 1 . .
N N6 0.2269(2) -0.0500(2) 0.0386(2) 0.0382(4) Uani d . 1 . .
H H6B 0.1189 -0.1349 0.0286 0.046 Uiso d R 1 . .
H H6A 0.3072 -0.0741 -0.0328 0.046 Uiso d R 1 . .
O O1W 0.9117(2) 0.5693(3) 0.8411(2) 0.0673(5) Uani d . 1 . .
H H1WA 0.7987 0.4951 0.8384 0.101 Uiso d R 1 . .
H H1WB 0.8873 0.6692 0.8014 0.101 Uiso d R 1 . .

loop_
_atom_site_aniso_label
_atom_site_aniso_U_11
_atom_site_aniso_U_22
_atom_site_aniso_U_33
_atom_site_aniso_U_12
_atom_site_aniso_U_13
_atom_site_aniso_U_23
C1 0.0343(9) 0.0412(10) 0.0304(9) 0.0028(8) 0.0109(7) 0.0021(7)
C2 0.0259(8) 0.0291(8) 0.0294(9) 0.0027(6) 0.0073(7) 0.0036(7)
C3 0.0256(8) 0.0300(8) 0.0327(9) 0.0018(6) 0.0091(7) 0.0062(7)
C4 0.0260(8) 0.0323(8) 0.0302(9) 0.0045(7) 0.0076(7) 0.0059(7)
C5 0.0251(8) 0.0299(8) 0.0290(8) 0.0043(6) 0.0082(6) 0.0056(7)
N1 0.0268(7) 0.0397(8) 0.0304(8) 0.0004(6) 0.0105(6) 0.0030(6)
N2 0.0304(8) 0.0362(8) 0.0309(8) 0.0005(6) 0.0068(6) 0.0021(6)
N3 0.0252(7) 0.0350(8) 0.0305(8) 0.0012(6) 0.0097(6) 0.0036(6)
N4 0.0234(7) 0.0374(8) 0.0287(7) 0.0012(6) 0.0071(6) 0.0038(6)
N5 0.0284(8) 0.0534(10) 0.0361(9) -0.0083(7) 0.0120(6) -0.0010(7)
N6 0.0273(7) 0.0508(9) 0.0292(8) -0.0030(6) 0.0069(6) -0.0008(7)
O1W 0.0523(10) 0.0695(11) 0.0622(11) -0.0199(8) 0.0148(8) -0.0020(8)

loop_
_atom_type_symbol
_atom_type_description
_atom_type_scat_dispersion_real
_atom_type_scat_dispersion_imag
_atom_type_scat_source
C C 0.0033 0.0016 'International Tables Vol C Tables 4.2.6.8 and 6.1.1.4'
H H 0.0000 0.0000 'International Tables Vol C Tables 4.2.6.8 and 6.1.1.4'
N N 0.0061 0.0033 'International Tables Vol C Tables 4.2.6.8 and 6.1.1.4'
O O 0.0106 0.0060 'International Tables Vol C Tables 4.2.6.8 and 6.1.1.4'

loop_
_geom_angle_atom_site_label_1
_geom_angle_atom_site_label_2
_geom_angle_atom_site_label_3
_geom_angle_site_symmetry_1
_geom_angle_site_symmetry_3
_geom_angle
_geom_angle_publ_flag
N2 C1 N1 . . 113.42(16) ?
N2 C1 H1A . . 123.3 ?
N1 C1 H1A . . 123.3 ?
C5 C2 N2 . . 110.39(14) ?
C5 C2 C3 . . 116.63(15) ?
N2 C2 C3 . . 132.96(15) ?
N3 C3 N5 . . 118.62(15) ?
N3 C3 C2 . . 119.24(15) ?
N5 C3 C2 . . 122.13(16) ?
N4 C4 N6 . . 117.38(15) ?
N4 C4 N3 . . 127.25(16) ?
N6 C4 N3 . . 115.33(15) ?
N4 C5 N1 . . 128.08(15) ?
N4 C5 C2 . . 126.23(15) ?
N1 C5 C2 . . 105.68(15) ?
C1 N1 C5 . . 106.50(14) ?
C1 N1 H1 . . 128.0 ?
C5 N1 H1 . . 125.0 ?
C1 N2 C2 . . 104.00(14) ?
C3 N3 C4 . . 118.54(14) ?
C5 N4 C4 . . 112.11(14) ?
C3 N5 H5B . . 119.1 ?
C3 N5 H5A . . 117.4 ?
H5B N5 H5A . . 123.2 ?
C4 N6 H6B . . 115.5 ?
C4 N6 H6A . . 117.2 ?
H6B N6 H6A . . 117.6 ?
H1WA O1W H1WB . . 106.1 ?

loop_
_geom_bond_atom_site_label_1
_geom_bond_atom_site_label_2
_geom_bond_site_symmetry_2
_geom_bond_distance
_geom_bond_publ_flag
C1 N2 . 1.312(2) ?
C1 N1 . 1.364(2) ?
C1 H1A . 0.9300 ?
C2 C5 . 1.383(2) ?
C2 N2 . 1.389(2) ?
C2 C3 . 1.406(2) ?
C3 N3 . 1.339(2) ?
C3 N5 . 1.348(2) ?
C4 N4 . 1.347(2) ?
C4 N6 . 1.354(2) ?
C4 N3 . 1.357(2) ?
C5 N4 . 1.347(2) ?
C5 N1 . 1.367(2) ?
N1 H1 . 0.8500 ?
N5 H5B . 0.8500 ?
N5 H5A . 0.8500 ?
N6 H6B . 0.8500 ?
N6 H6A . 0.8500 ?
O1W H1WA . 0.8500 ?
O1W H1WB . 0.8500 ?

loop_
_geom_hbond_atom_site_label_D
_geom_hbond_atom_site_label_H
_geom_hbond_atom_site_label_A
_geom_hbond_site_symmetry_A
_geom_hbond_distance_DH
_geom_hbond_distance_HA
_geom_hbond_distance_DA
_geom_hbond_angle_DHA
N1 H1 N4 2_556 0.85 2.06 2.903(2) 170.4
N6 H6A N3 2_655 0.85 2.21 3.059(2) 176.1
N6 H6B O1W 1_444 0.85 2.41 3.133(2) 143.7
N5 H5A O1W . 0.85 2.40 3.229(2) 166.2
N5 H5B O1W 2_766 0.85 2.34 3.145(2) 159.2
O1W H1WA N2 . 0.85 1.97 2.767(2) 154.7
O1W H1WB N4 2_666 0.85 2.54 3.387(2) 176.6

loop_
_geom_torsion_atom_site_label_1
_geom_torsion_atom_site_label_2
_geom_torsion_atom_site_label_3
_geom_torsion_atom_site_label_4
_geom_torsion_site_symmetry_1
_geom_torsion_site_symmetry_2
_geom_torsion_site_symmetry_3
_geom_torsion_site_symmetry_4
_geom_torsion
_geom_torsion_publ_flag
C5 C2 C3 N3 . . . . 0.5(2) ?
N2 C2 C3 N3 . . . . 178.60(16) ?
C5 C2 C3 N5 . . . . -178.57(16) ?
N2 C2 C3 N5 . . . . -0.5(3) ?
N2 C2 C5 N4 . . . . -179.17(15) ?
C3 C2 C5 N4 . . . . -0.7(3) ?
N2 C2 C5 N1 . . . . 0.15(19) ?
C3 C2 C5 N1 . . . . 178.67(15) ?
N2 C1 N1 C5 . . . . 0.7(2) ?
N4 C5 N1 C1 . . . . 178.81(17) ?
C2 C5 N1 C1 . . . . -0.49(19) ?
N1 C1 N2 C2 . . . . -0.6(2) ?
C5 C2 N2 C1 . . . . 0.27(19) ?
C3 C2 N2 C1 . . . . -177.92(19) ?
N5 C3 N3 C4 . . . . 178.68(16) ?
C2 C3 N3 C4 . . . . -0.4(2) ?
N4 C4 N3 C3 . . . . 0.5(3) ?
N6 C4 N3 C3 . . . . 177.96(15) ?
N1 C5 N4 C4 . . . . -178.51(16) ?
C2 C5 N4 C4 . . . . 0.7(2) ?
N6 C4 N4 C5 . . . . -177.99(14) ?
N3 C4 N4 C5 . . . . -0.6(3) ?

loop_
_cod_related_entry_id
_cod_related_entry_database
_cod_related_entry_code
1 ChemSpider 14332559
